data_4305952
loop_
_publ_author_name
'Marta Mato-Iglesias'
'Adri\'an Roca-Sabio'
'Zolt\'an P\'alink\'as'
'David Esteban-G\'omez'
'Carlos Platas-Iglesias'
'\'Eva T\'oth'
'Andr\'es de Blas'
'Teresa Rodr\'iguez-Blas'

_publ_section_title
;
Lanthanide Complexes Based on a 1,7-Diaza-12-crown-4 Platform Containing
Picolinate Pendants: A New Structural Entry for the Design of Magnetic
Resonance Imaging Contrast Agents
;
_journal_name_full 'Inorganic Chemistry'
_journal_page_first 7840
_journal_page_last 7851
_journal_paper_doi 10.1021/ic800878x
_journal_volume 47
_journal_year 2008
_chemical_compound_source 'synthesis as described'
_chemical_formula_moiety 'C22 H26 Gd N4 O6, C H4 O, Cl '
_chemical_formula_sum 'C23 H30 Cl Gd N4 O7'
_chemical_formula_weight 667.21
_chemical_name_systematic
;
 ?
;
_space_group_IT_number 14
_symmetry_cell_setting monoclinic
_symmetry_Int_Tables_number 14
_symmetry_space_group_name_Hall '-P 2yn'
_symmetry_space_group_name_H-M 'P 1 21/n 1'
_atom_sites_solution_hydrogens geom
_atom_sites_solution_primary direct
_atom_sites_solution_secondary difmap
_audit_conform_dict_location ftp://ftp.iucr.org/pub/cif_core.dic
_audit_conform_dict_name cif_core.dic
_audit_conform_dict_version 2.3
_audit_creation_date 2007-09-20T13:11:44-00:00
_audit_creation_method 'WinGX routine CIF_UPDATE'
_cell_angle_alpha 90
_cell_angle_beta 102.7540(10)
_cell_angle_gamma 90
_cell_formula_units_Z 4
_cell_length_a 11.1596(6)
_cell_length_b 11.5025(7)
_cell_length_c 23.3465(13)
_cell_measurement_reflns_used 7318
_cell_measurement_temperature 100.0(2)
_cell_measurement_theta_max 28.2719
_cell_measurement_theta_min 2.5171
_cell_measurement_wavelength 0.71073
_cell_volume 2922.9(3)
_computing_cell_refinement 'APEX2 and SAINT V7.12A (Bruker Nonius 2004)'
_computing_data_collection 'Apex2 (Bruker Nonius, 2004)'
_computing_data_reduction 'SAINT and XPREP Version 6.14 COPYRIGHT(c) 2003 Bruker-AXS'
_computing_molecular_graphics 'Ortep-3 for Windows (Farrugia, 1997)'
_computing_publication_material 'WinGX publication routines (Farrugia, 1999)'
_computing_structure_refinement 'SHELXL-97 (Sheldrick, 1997)'
_computing_structure_solution 'DIRDIF99 program system. P. T. Beurskens et al. 1999.'
_diffrn_ambient_temperature 100.0(2)
_diffrn_measured_fraction_theta_full 0.984
_diffrn_measured_fraction_theta_max 0.984
_diffrn_measurement_device_type 'Bruker X8 APEX II CCD'
_diffrn_measurement_method 'omega and phi rotation with narrow frames'
_diffrn_radiation_monochromator graphite
_diffrn_radiation_probe x-ray
_diffrn_radiation_source 'fine-focus sealed tube'
_diffrn_radiation_type MoK\a
_diffrn_radiation_wavelength 0.71073
_diffrn_reflns_av_R_equivalents 0.0193
_diffrn_reflns_av_unetI/netI 0.0164
_diffrn_reflns_limit_h_max 14
_diffrn_reflns_limit_h_min -11
_diffrn_reflns_limit_k_max 15
_diffrn_reflns_limit_k_min -15
_diffrn_reflns_limit_l_max 28
_diffrn_reflns_limit_l_min -31
_diffrn_reflns_number 31016
_diffrn_reflns_theta_full 28.28
_diffrn_reflns_theta_max 28.28
_diffrn_reflns_theta_min 1.79
_exptl_absorpt_coefficient_mu 2.404
_exptl_absorpt_correction_T_max 0.598
_exptl_absorpt_correction_T_min 0.438
_exptl_absorpt_correction_type multi-scan
_exptl_absorpt_process_details
;Sheldrick, G. M. (2004). SADABS Version 2.10. 
University of G\"ottingen, Germany'
;
_exptl_crystal_colour colourless
_exptl_crystal_density_diffrn 1.516
_exptl_crystal_density_method 'not measured'
_exptl_crystal_description prism
_exptl_crystal_F_000 1332
_exptl_crystal_size_max 0.416
_exptl_crystal_size_mid 0.345
_exptl_crystal_size_min 0.214
_platon_squeeze_details
;
;
_refine_diff_density_max 2.523
_refine_diff_density_min -4.919
_refine_diff_density_rms 0.339
_refine_ls_extinction_method none
_refine_ls_goodness_of_fit_ref 1.312
_refine_ls_hydrogen_treatment constr
_refine_ls_matrix_type full
_refine_ls_number_parameters 338
_refine_ls_number_reflns 7145
_refine_ls_number_restraints 0
_refine_ls_restrained_S_all 1.312
_refine_ls_R_factor_all 0.0394
_refine_ls_R_factor_gt 0.0377
_refine_ls_shift/su_max 0.001
_refine_ls_shift/su_mean 0
_refine_ls_structure_factor_coef Fsqd
_refine_ls_weighting_details 'calc w=1/[\s^2^(Fo^2^)+(0.0439P)^2^+16.4131P] where P=(Fo^2^+2Fc^2^)/3'
_refine_ls_weighting_scheme calc
_refine_ls_wR_factor_gt 0.1171
_refine_ls_wR_factor_ref 0.1179
_reflns_number_gt 6741
_reflns_number_total 7145
_reflns_threshold_expression >2sigma(I)
_cod_data_source_file ic800878x-file003.cif
_cod_data_source_block mmigdl6c_0s
_cod_original_sg_symbol_H-M 'P 21/n'
_cod_database_code 4305952

loop_
_symmetry_equiv_pos_as_xyz
'x, y, z'
'-x+1/2, y+1/2, -z+1/2'
'-x, -y, -z'
'x-1/2, -y-1/2, z-1/2'

loop_
_atom_site_label
_atom_site_type_symbol
_atom_site_fract_x
_atom_site_fract_y
_atom_site_fract_z
_atom_site_U_iso_or_equiv
_atom_site_adp_type
_atom_site_occupancy
_atom_site_symmetry_multiplicity
_atom_site_calc_flag
_atom_site_refinement_flags
_atom_site_disorder_assembly
_atom_site_disorder_group
O2 O 0.2123(3) 0.4265(3) 0.24647(14) 0.0172(6) Uani 1 1 d . . .
O4 O -0.0443(3) 0.1155(3) 0.27514(15) 0.0187(7) Uani 1 1 d . . .
O3 O -0.0366(3) 0.3427(3) 0.20462(14) 0.0162(6) Uani 1 1 d . . .
O6 O 0.5420(3) 0.1880(4) 0.32757(16) 0.0265(8) Uani 1 1 d . . .
O5 O 0.3559(3) 0.2112(3) 0.26998(14) 0.0170(6) Uani 1 1 d . . .
N3 N 0.0134(4) 0.3212(3) 0.33006(18) 0.0174(8) Uani 1 1 d . . .
N2 N 0.0155(3) 0.1150(3) 0.16956(16) 0.0152(7) Uani 1 1 d . . .
C11 C -0.0977(4) 0.3830(4) 0.2970(2) 0.0198(9) Uani 1 1 d . . .
H11A H -0.1197 0.4461 0.3217 0.024 Uiso 1 1 calc R . .
H11B H -0.1676 0.3281 0.2878 0.024 Uiso 1 1 calc R . .
N4 N 0.2654(4) 0.2958(3) 0.35600(17) 0.0164(7) Uani 1 1 d . . .
C4 C 0.2690(5) 0.3084(5) 0.0593(2) 0.0259(10) Uani 1 1 d . . .
H4 H 0.2992 0.3201 0.0248 0.031 Uiso 1 1 calc R . .
C14 C -0.1078(4) 0.0302(4) 0.2353(2) 0.0197(9) Uani 1 1 d . . .
H14A H -0.1902 0.0594 0.2158 0.024 Uiso 1 1 calc R . .
H14B H -0.1183 -0.042 0.2568 0.024 Uiso 1 1 calc R . .
N1 N 0.1868(4) 0.2720(3) 0.16084(17) 0.0150(7) Uani 1 1 d . . .
C1 C 0.2523(4) 0.4577(4) 0.2024(2) 0.0155(8) Uani 1 1 d . . .
C6 C 0.1704(4) 0.1893(4) 0.1190(2) 0.0165(8) Uani 1 1 d . . .
C12 C -0.0204(5) 0.2218(4) 0.3645(2) 0.0221(10) Uani 1 1 d . . .
H12A H -0.0674 0.2515 0.3928 0.026 Uiso 1 1 calc R . .
H12B H 0.0556 0.185 0.3873 0.026 Uiso 1 1 calc R . .
C18 C 0.2841(5) 0.3729(4) 0.4524(2) 0.0218(10) Uani 1 1 d . . .
H18 H 0.2478 0.4106 0.4806 0.026 Uiso 1 1 calc R . .
C5 C 0.2119(5) 0.2047(5) 0.0678(2) 0.0216(9) Uani 1 1 d . . .
H5 H 0.2013 0.1451 0.0389 0.026 Uiso 1 1 calc R . .
C15 C -0.0329(4) 0.0059(4) 0.1902(2) 0.0183(9) Uani 1 1 d . . .
H15A H 0.0367 -0.0457 0.2075 0.022 Uiso 1 1 calc R . .
H15B H -0.0846 -0.035 0.1562 0.022 Uiso 1 1 calc R . .
C9 C -0.1374(4) 0.2775(4) 0.1707(2) 0.0185(9) Uani 1 1 d . . .
H9A H -0.1951 0.33 0.1445 0.022 Uiso 1 1 calc R . .
H9B H -0.1826 0.2375 0.1971 0.022 Uiso 1 1 calc R . .
C21 C 0.3837(5) 0.2642(4) 0.3700(2) 0.0172(9) Uani 1 1 d . . .
C3 C 0.2817(5) 0.3952(4) 0.1017(2) 0.0211(9) Uani 1 1 d . . .
H3 H 0.3176 0.468 0.0962 0.025 Uiso 1 1 calc R . .
C20 C 0.4577(5) 0.2823(4) 0.4250(2) 0.0229(10) Uani 1 1 d . . .
H20 H 0.5416 0.2592 0.434 0.028 Uiso 1 1 calc R . .
C17 C 0.2172(5) 0.3539(4) 0.3957(2) 0.0179(9) Uani 1 1 d . . .
C13 C -0.0964(5) 0.1311(4) 0.3257(2) 0.0225(10) Uani 1 1 d . . .
H13A H -0.0949 0.0568 0.3473 0.027 Uiso 1 1 calc R . .
H13B H -0.1828 0.1573 0.3134 0.027 Uiso 1 1 calc R . .
C22 C 0.4316(4) 0.2154(4) 0.3191(2) 0.0167(9) Uani 1 1 d . . .
C2 C 0.2402(4) 0.3718(4) 0.1523(2) 0.0151(8) Uani 1 1 d . . .
C10 C -0.0741(4) 0.4346(4) 0.2398(2) 0.0188(9) Uani 1 1 d . . .
H10A H -0.1499 0.4722 0.2174 0.023 Uiso 1 1 calc R . .
H10B H -0.0089 0.4944 0.249 0.023 Uiso 1 1 calc R . .
C8 C -0.0846(4) 0.1888(4) 0.1347(2) 0.0178(9) Uani 1 1 d . . .
H8A H -0.1518 0.1375 0.1143 0.021 Uiso 1 1 calc R . .
H8B H -0.0522 0.2306 0.1042 0.021 Uiso 1 1 calc R . .
C19 C 0.4044(5) 0.3360(5) 0.4670(2) 0.0248(10) Uani 1 1 d . . .
H19 H 0.4514 0.347 0.5059 0.03 Uiso 1 1 calc R . .
C7 C 0.1029(4) 0.0830(4) 0.1327(2) 0.0173(9) Uani 1 1 d . . .
H7A H 0.0575 0.0472 0.0956 0.021 Uiso 1 1 calc R . .
H7B H 0.1625 0.0253 0.1536 0.021 Uiso 1 1 calc R . .
Cl1 Cl 0.217(2) 0.574(2) 0.5618(6) 0.028(2) Uani 0.40(11) 1 d P A 1
O7 O 0.6327(4) 0.2086(5) 0.22867(19) 0.0374(10) Uani 1 1 d . . .
H7 H 0.5959 0.1991 0.256 0.056 Uiso 1 1 calc R . .
C16 C 0.0898(4) 0.4019(4) 0.3722(2) 0.0200(9) Uani 1 1 d . . .
H16A H 0.0496 0.4162 0.4054 0.024 Uiso 1 1 calc R . .
H16B H 0.0961 0.4772 0.3526 0.024 Uiso 1 1 calc R . .
C23 C 0.5463(5) 0.2242(5) 0.1754(3) 0.0313(12) Uani 1 1 d . . .
H23A H 0.465 0.1999 0.1802 0.047 Uiso 1 1 calc R . .
H23B H 0.57 0.1772 0.1447 0.047 Uiso 1 1 calc R . .
H23C H 0.5438 0.3064 0.1642 0.047 Uiso 1 1 calc R . .
Cl1B Cl 0.194(3) 0.545(4) 0.5635(7) 0.041(5) Uani 0.60(11) 1 d P A 2
O1 O 0.3042(3) 0.5518(3) 0.19654(15) 0.0200(7) Uani 1 1 d . . .
Gd1 Gd 0.140563(19) 0.233034(18) 0.258798(9) 0.01202(8) Uani 1 1 d . . .

loop_
_atom_site_aniso_label
_atom_site_aniso_U_11
_atom_site_aniso_U_22
_atom_site_aniso_U_33
_atom_site_aniso_U_23
_atom_site_aniso_U_13
_atom_site_aniso_U_12
O2 0.0204(16) 0.0137(15) 0.0172(15) -0.0028(12) 0.0035(13) 0.0008(12)
O4 0.0199(16) 0.0176(16) 0.0203(16) -0.0025(13) 0.0077(13) -0.0023(12)
O3 0.0141(14) 0.0140(15) 0.0199(16) -0.0023(12) 0.0027(12) 0.0019(11)
O6 0.0166(16) 0.041(2) 0.0210(17) -0.0092(16) 0.0021(13) 0.0036(15)
O5 0.0178(15) 0.0182(16) 0.0154(15) -0.0021(12) 0.0046(12) -0.0003(12)
N3 0.0199(19) 0.0120(18) 0.0211(19) -0.0013(14) 0.0065(15) 0.0030(14)
N2 0.0145(17) 0.0158(18) 0.0148(17) -0.0007(14) 0.0025(14) 0.0001(14)
C11 0.017(2) 0.023(2) 0.021(2) -0.0026(18) 0.0079(18) 0.0051(17)
N4 0.0207(19) 0.0134(17) 0.0160(18) -0.0022(14) 0.0064(15) 0.0006(14)
C4 0.028(3) 0.035(3) 0.016(2) -0.001(2) 0.0096(19) -0.003(2)
C14 0.020(2) 0.017(2) 0.022(2) 0.0002(17) 0.0033(18) -0.0017(17)
N1 0.0158(17) 0.0149(17) 0.0139(17) -0.0017(13) 0.0026(14) 0.0006(14)
C1 0.0114(19) 0.016(2) 0.017(2) -0.0025(16) -0.0009(16) 0.0048(15)
C6 0.015(2) 0.018(2) 0.016(2) -0.0037(16) 0.0023(16) 0.0003(16)
C12 0.027(2) 0.019(2) 0.021(2) 0.0008(18) 0.0083(19) 0.0026(19)
C18 0.031(3) 0.022(2) 0.015(2) -0.0029(17) 0.0090(19) 0.0011(19)
C5 0.023(2) 0.026(2) 0.016(2) -0.0033(18) 0.0043(18) 0.0004(19)
C15 0.021(2) 0.0104(19) 0.023(2) -0.0010(16) 0.0021(18) -0.0028(16)
C9 0.017(2) 0.016(2) 0.021(2) -0.0013(17) 0.0011(17) -0.0003(16)
C21 0.023(2) 0.015(2) 0.015(2) -0.0003(16) 0.0064(18) 0.0008(17)
C3 0.022(2) 0.020(2) 0.022(2) 0.0008(18) 0.0076(19) -0.0025(18)
C20 0.028(3) 0.022(2) 0.017(2) -0.0013(18) 0.0016(19) 0.0052(19)
C17 0.024(2) 0.015(2) 0.017(2) -0.0018(16) 0.0080(18) 0.0001(17)
C13 0.028(3) 0.020(2) 0.022(2) 0.0015(18) 0.012(2) -0.0038(19)
C22 0.021(2) 0.011(2) 0.019(2) -0.0037(16) 0.0066(17) -0.0010(16)
C2 0.0131(19) 0.014(2) 0.017(2) -0.0015(16) 0.0016(16) 0.0003(15)
C10 0.021(2) 0.015(2) 0.022(2) -0.0018(17) 0.0080(18) 0.0049(17)
C8 0.016(2) 0.016(2) 0.018(2) 0.0004(17) -0.0016(16) 0.0019(16)
C19 0.035(3) 0.026(3) 0.012(2) -0.0025(18) 0.0018(19) 0.004(2)
C7 0.018(2) 0.018(2) 0.016(2) -0.0052(16) 0.0043(17) -0.0015(17)
Cl1 0.025(3) 0.043(5) 0.017(3) -0.004(3) 0.006(2) -0.001(4)
O7 0.0194(18) 0.065(3) 0.031(2) 0.014(2) 0.0110(16) 0.0053(19)
C16 0.022(2) 0.019(2) 0.019(2) -0.0041(17) 0.0056(18) 0.0027(18)
C23 0.028(3) 0.036(3) 0.032(3) 0.000(2) 0.009(2) -0.006(2)
Cl1B 0.031(5) 0.063(10) 0.026(2) -0.018(3) 0.001(3) 0.021(6)
O1 0.0216(17) 0.0149(15) 0.0237(17) -0.0022(13) 0.0054(14) -0.0028(13)
Gd1 0.01440(12) 0.00958(11) 0.01233(11) -0.00205(7) 0.00351(8) 0.00070(7)

loop_
_atom_type_symbol
_atom_type_description
_atom_type_scat_dispersion_real
_atom_type_scat_dispersion_imag
_atom_type_scat_source
C C 0.0033 0.0016 'International Tables Vol C Tables 4.2.6.8 and 6.1.1.4'
H H 0 0 'International Tables Vol C Tables 4.2.6.8 and 6.1.1.4'
Cl Cl 0.1484 0.1585 'International Tables Vol C Tables 4.2.6.8 and 6.1.1.4'
Gd Gd -0.1653 3.9035 'International Tables Vol C Tables 4.2.6.8 and 6.1.1.4'
N N 0.0061 0.0033 'International Tables Vol C Tables 4.2.6.8 and 6.1.1.4'
O O 0.0106 0.006 'International Tables Vol C Tables 4.2.6.8 and 6.1.1.4'

loop_
_geom_angle_atom_site_label_1
_geom_angle_atom_site_label_2
_geom_angle_atom_site_label_3
_geom_angle
_geom_angle_site_symmetry_1
_geom_angle_site_symmetry_3
_geom_angle_publ_flag
C1 O2 Gd1 123.3(3) . . ?
C14 O4 C13 112.8(4) . . ?
C14 O4 Gd1 124.4(3) . . ?
C13 O4 Gd1 122.7(3) . . ?
C9 O3 C10 113.7(3) . . ?
C9 O3 Gd1 117.4(3) . . ?
C10 O3 Gd1 112.5(3) . . ?
C22 O5 Gd1 123.6(3) . . ?
C16 N3 C11 109.6(4) . . ?
C16 N3 C12 107.4(4) . . ?
C11 N3 C12 111.4(4) . . ?
C16 N3 Gd1 110.7(3) . . ?
C11 N3 Gd1 111.2(3) . . ?
C12 N3 Gd1 106.4(3) . . ?
C7 N2 C15 108.0(4) . . ?
C7 N2 C8 109.4(4) . . ?
C15 N2 C8 112.0(4) . . ?
C7 N2 Gd1 106.7(3) . . ?
C15 N2 Gd1 110.4(3) . . ?
C8 N2 Gd1 110.1(3) . . ?
N3 C11 C10 110.6(4) . . ?
N3 C11 H11A 109.5 . . ?
C10 C11 H11A 109.5 . . ?
N3 C11 H11B 109.5 . . ?
C10 C11 H11B 109.5 . . ?
H11A C11 H11B 108.1 . . ?
C21 N4 C17 119.3(4) . . ?
C21 N4 Gd1 117.8(3) . . ?
C17 N4 Gd1 122.8(3) . . ?
C5 C4 C3 119.6(5) . . ?
C5 C4 H4 120.2 . . ?
C3 C4 H4 120.2 . . ?
O4 C14 C15 108.1(4) . . ?
O4 C14 H14A 110.1 . . ?
C15 C14 H14A 110.1 . . ?
O4 C14 H14B 110.1 . . ?
C15 C14 H14B 110.1 . . ?
H14A C14 H14B 108.4 . . ?
C2 N1 C6 119.7(4) . . ?
C2 N1 Gd1 118.9(3) . . ?
C6 N1 Gd1 121.1(3) . . ?
O1 C1 O2 126.3(4) . . ?
O1 C1 C2 116.4(4) . . ?
O2 C1 C2 117.2(4) . . ?
N1 C6 C5 121.2(4) . . ?
N1 C6 C7 114.4(4) . . ?
C5 C6 C7 124.4(4) . . ?
N3 C12 C13 112.3(4) . . ?
N3 C12 H12A 109.1 . . ?
C13 C12 H12A 109.1 . . ?
N3 C12 H12B 109.1 . . ?
C13 C12 H12B 109.1 . . ?
H12A C12 H12B 107.9 . . ?
C19 C18 C17 118.5(4) . . ?
C19 C18 H18 120.7 . . ?
C17 C18 H18 120.7 . . ?
C6 C5 C4 119.0(5) . . ?
C6 C5 H5 120.5 . . ?
C4 C5 H5 120.5 . . ?
N2 C15 C14 111.5(4) . . ?
N2 C15 H15A 109.3 . . ?
C14 C15 H15A 109.3 . . ?
N2 C15 H15B 109.3 . . ?
C14 C15 H15B 109.3 . . ?
H15A C15 H15B 108 . . ?
O3 C9 C8 107.6(4) . . ?
O3 C9 H9A 110.2 . . ?
C8 C9 H9A 110.2 . . ?
O3 C9 H9B 110.2 . . ?
C8 C9 H9B 110.2 . . ?
H9A C9 H9B 108.5 . . ?
N4 C21 C20 122.7(4) . . ?
N4 C21 C22 114.2(4) . . ?
C20 C21 C22 122.9(4) . . ?
C2 C3 C4 117.8(5) . . ?
C2 C3 H3 121.1 . . ?
C4 C3 H3 121.1 . . ?
C21 C20 C19 117.4(5) . . ?
C21 C20 H20 121.3 . . ?
C19 C20 H20 121.3 . . ?
N4 C17 C18 121.5(5) . . ?
N4 C17 C16 114.8(4) . . ?
C18 C17 C16 123.6(4) . . ?
O4 C13 C12 107.6(4) . . ?
O4 C13 H13A 110.2 . . ?
C12 C13 H13A 110.2 . . ?
O4 C13 H13B 110.2 . . ?
C12 C13 H13B 110.2 . . ?
H13A C13 H13B 108.5 . . ?
O6 C22 O5 125.0(4) . . ?
O6 C22 C21 118.5(4) . . ?
O5 C22 C21 116.4(4) . . ?
N1 C2 C3 122.7(4) . . ?
N1 C2 C1 114.5(4) . . ?
C3 C2 C1 122.8(4) . . ?
O3 C10 C11 109.6(4) . . ?
O3 C10 H10A 109.7 . . ?
C11 C10 H10A 109.7 . . ?
O3 C10 H10B 109.7 . . ?
C11 C10 H10B 109.7 . . ?
H10A C10 H10B 108.2 . . ?
N2 C8 C9 114.4(4) . . ?
N2 C8 H8A 108.7 . . ?
C9 C8 H8A 108.7 . . ?
N2 C8 H8B 108.7 . . ?
C9 C8 H8B 108.7 . . ?
H8A C8 H8B 107.6 . . ?
C18 C19 C20 120.3(5) . . ?
C18 C19 H19 119.8 . . ?
C20 C19 H19 119.8 . . ?
N2 C7 C6 110.2(4) . . ?
N2 C7 H7A 109.6 . . ?
C6 C7 H7A 109.6 . . ?
N2 C7 H7B 109.6 . . ?
C6 C7 H7B 109.6 . . ?
H7A C7 H7B 108.1 . . ?
C23 O7 H7 109.5 . . ?
N3 C16 C17 111.7(4) . . ?
N3 C16 H16A 109.3 . . ?
C17 C16 H16A 109.3 . . ?
N3 C16 H16B 109.3 . . ?
C17 C16 H16B 109.3 . . ?
H16A C16 H16B 107.9 . . ?
O7 C23 H23A 109.5 . . ?
O7 C23 H23B 109.5 . . ?
H23A C23 H23B 109.5 . . ?
O7 C23 H23C 109.5 . . ?
H23A C23 H23C 109.5 . . ?
H23B C23 H23C 109.5 . . ?
C1 O1 Gd1 143.3(3) . 2 ?
O1 Gd1 O5 72.37(12) 2_545 . ?
O1 Gd1 O2 144.31(12) 2_545 . ?
O5 Gd1 O2 75.84(11) . . ?
O1 Gd1 O3 142.06(11) 2_545 . ?
O5 Gd1 O3 142.57(11) . . ?
O2 Gd1 O3 73.34(11) . . ?
O1 Gd1 N4 79.28(12) 2_545 . ?
O5 Gd1 N4 65.28(12) . . ?
O2 Gd1 N4 72.96(12) . . ?
O3 Gd1 N4 123.09(12) . . ?
O1 Gd1 N1 118.61(12) 2_545 . ?
O5 Gd1 N1 73.16(12) . . ?
O2 Gd1 N1 65.30(12) . . ?
O3 Gd1 N1 74.97(12) . . ?
N4 Gd1 N1 126.56(13) . . ?
O1 Gd1 O4 66.90(12) 2_545 . ?
O5 Gd1 O4 139.13(11) . . ?
O2 Gd1 O4 143.70(11) . . ?
O3 Gd1 O4 76.36(11) . . ?
N4 Gd1 O4 108.86(12) . . ?
N1 Gd1 O4 124.56(12) . . ?
O1 Gd1 N2 86.27(12) 2_545 . ?
O5 Gd1 N2 112.45(12) . . ?
O2 Gd1 N2 121.20(11) . . ?
O3 Gd1 N2 68.16(11) . . ?
N4 Gd1 N2 165.37(13) . . ?
N1 Gd1 N2 62.93(12) . . ?
O4 Gd1 N2 62.60(11) . . ?
O1 Gd1 N3 100.80(12) 2_545 . ?
O5 Gd1 N3 130.47(12) . . ?
O2 Gd1 N3 87.66(12) . . ?
O3 Gd1 N3 68.88(12) . . ?
N4 Gd1 N3 65.26(13) . . ?
N1 Gd1 N3 139.85(12) . . ?
O4 Gd1 N3 62.79(12) . . ?
N2 Gd1 N3 115.99(12) . . ?

loop_
_geom_bond_atom_site_label_1
_geom_bond_atom_site_label_2
_geom_bond_distance
_geom_bond_site_symmetry_2
_geom_bond_publ_flag
O2 C1 1.261(6) . ?
O2 Gd1 2.404(3) . ?
O4 C14 1.428(6) . ?
O4 C13 1.437(6) . ?
O4 Gd1 2.565(3) . ?
O3 C9 1.436(5) . ?
O3 C10 1.455(5) . ?
O3 Gd1 2.449(3) . ?
O6 C22 1.244(6) . ?
O5 C22 1.266(6) . ?
O5 Gd1 2.372(3) . ?
N3 C16 1.479(6) . ?
N3 C11 1.489(6) . ?
N3 C12 1.494(6) . ?
N3 Gd1 2.617(4) . ?
N2 C7 1.483(6) . ?
N2 C15 1.488(6) . ?
N2 C8 1.493(6) . ?
N2 Gd1 2.617(4) . ?
C11 C10 1.538(7) . ?
C11 H11A 0.99 . ?
C11 H11B 0.99 . ?
N4 C21 1.339(6) . ?
N4 C17 1.347(6) . ?
N4 Gd1 2.493(4) . ?
C4 C5 1.388(8) . ?
C4 C3 1.390(7) . ?
C4 H4 0.95 . ?
C14 C15 1.509(7) . ?
C14 H14A 0.99 . ?
C14 H14B 0.99 . ?
N1 C2 1.329(6) . ?
N1 C6 1.347(6) . ?
N1 Gd1 2.494(4) . ?
C1 O1 1.249(6) . ?
C1 C2 1.514(6) . ?
C6 C5 1.384(7) . ?
C6 C7 1.508(6) . ?
C12 C13 1.513(7) . ?
C12 H12A 0.99 . ?
C12 H12B 0.99 . ?
C18 C19 1.378(8) . ?
C18 C17 1.387(7) . ?
C18 H18 0.95 . ?
C5 H5 0.95 . ?
C15 H15A 0.99 . ?
C15 H15B 0.99 . ?
C9 C8 1.522(7) . ?
C9 H9A 0.99 . ?
C9 H9B 0.99 . ?
C21 C20 1.382(7) . ?
C21 C22 1.514(6) . ?
C3 C2 1.388(7) . ?
C3 H3 0.95 . ?
C20 C19 1.399(7) . ?
C20 H20 0.95 . ?
C17 C16 1.510(7) . ?
C13 H13A 0.99 . ?
C13 H13B 0.99 . ?
C10 H10A 0.99 . ?
C10 H10B 0.99 . ?
C8 H8A 0.99 . ?
C8 H8B 0.99 . ?
C19 H19 0.95 . ?
C7 H7A 0.99 . ?
C7 H7B 0.99 . ?
O7 C23 1.407(7) . ?
O7 H7 0.84 . ?
C16 H16A 0.99 . ?
C16 H16B 0.99 . ?
C23 H23A 0.98 . ?
C23 H23B 0.98 . ?
C23 H23C 0.98 . ?
O1 Gd1 2.351(3) 2 ?
Gd1 O1 2.351(3) 2_545 ?

loop_
_platon_squeeze_void_nr
_platon_squeeze_void_average_x
_platon_squeeze_void_average_y
_platon_squeeze_void_average_z
_platon_squeeze_void_volume
_platon_squeeze_void_count_electrons
1 -0.017 0.000 0.500 289.6 150.9
2 -0.062 0.500 0.000 289.6 150.7
